data_7121948
loop_
_publ_author_name
'Yan, Xufei'
'Sun, Huihui'
'Xiang, Haifeng'
'Yu, Da-Gang'
'Luo, Daibing'
'Zhou, Xiangge'

_publ_section_title
;
 Palladium-catalyzed C(carbonyl)-C bond cleavage of amides: a facile
 access to phenylcarbamate derivatives with alcohols.
;
_journal_issue 62
_journal_name_full 'Chemical communications (Cambridge, England)'
_journal_page_first 8606
_journal_page_last 8609
_journal_paper_doi 10.1039/c8cc03954b
_journal_volume 54
_journal_year 2018
_chemical_formula_moiety 'C22 H22 N2 O Pd S'
_chemical_formula_sum 'C22 H22 N2 O Pd S'
_chemical_formula_weight 468.87
_space_group_crystal_system orthorhombic
_space_group_IT_number 19
_space_group_name_Hall 'P 2ac 2ab'
_space_group_name_H-M_alt 'P 21 21 21'
_symmetry_space_group_name_Hall 'P 2ac 2ab'
_symmetry_space_group_name_H-M 'P 21 21 21'
_atom_sites_solution_hydrogens geom
_atom_sites_solution_primary direct
_audit_creation_date 2018-03-07
_audit_creation_method
;
Olex2 1.2
(compiled 2017.08.10 svn.r3458 for OlexSys, GUI svn.r5381)
;
_audit_update_record
;
2018-03-07 deposited with the CCDC.
2018-07-06 downloaded from the CCDC.
;
_cell_angle_alpha 90
_cell_angle_beta 90
_cell_angle_gamma 90
_cell_formula_units_Z 4
_cell_length_a 9.4594(3)
_cell_length_b 11.2077(4)
_cell_length_c 19.4065(6)
_cell_measurement_reflns_used 3427
_cell_measurement_temperature 293(2)
_cell_measurement_theta_max 26.1250
_cell_measurement_theta_min 3.5100
_cell_volume 2057.44(12)
_computing_cell_refinement
;
CrysAlisPro, Agilent Technologies,
Version 1.171.37.35 (release 13-08-2014 CrysAlis171 .NET)
(compiled Aug 13 2014,18:06:01)
;
_computing_data_collection
;
CrysAlisPro, Agilent Technologies,
Version 1.171.37.35 (release 13-08-2014 CrysAlis171 .NET)
(compiled Aug 13 2014,18:06:01)
;
_computing_data_reduction
;
CrysAlisPro, Agilent Technologies,
Version 1.171.37.35 (release 13-08-2014 CrysAlis171 .NET)
(compiled Aug 13 2014,18:06:01)
;
_computing_molecular_graphics 'Olex2 (Dolomanov et al., 2009)'
_computing_publication_material 'Olex2 (Dolomanov et al., 2009)'
_computing_structure_refinement 'ShelXL (Sheldrick, 2015)'
_computing_structure_solution 'ShelXS (Sheldrick, 2008)'
_diffrn_ambient_temperature 293.15
_diffrn_detector 'CCD plate'
_diffrn_detector_area_resol_mean 16.0874
_diffrn_detector_type Eos
_diffrn_measured_fraction_theta_full 0.994
_diffrn_measured_fraction_theta_max 0.994
_diffrn_measurement_details
;
#__ type_ start__ end____ width___ exp.time_
  1 omega  -52.00   13.00   1.0000    1.0000
omega____ theta____ kappa____ phi______ frames
    -       16.8419  -38.0000   30.0000 65

#__ type_ start__ end____ width___ exp.time_
  2 omega  -22.00   56.00   1.0000    1.0000
omega____ theta____ kappa____ phi______ frames
    -       16.8419  -99.0000    0.0000 78

#__ type_ start__ end____ width___ exp.time_
  3 omega  -19.00   24.00   1.0000    1.0000
omega____ theta____ kappa____ phi______ frames
    -      -15.1231  -99.0000 -150.0000 43

#__ type_ start__ end____ width___ exp.time_
  4 omega   -2.00   48.00   1.0000    1.0000
omega____ theta____ kappa____ phi______ frames
    -       16.8419   38.0000  150.0000 50
;
_diffrn_measurement_device 'four-circle diffractometer'
_diffrn_measurement_device_type 'Xcalibur, Eos'
_diffrn_measurement_method '\w scans'
_diffrn_orient_matrix_UB_11 -0.0049680000
_diffrn_orient_matrix_UB_12 -0.0594741000
_diffrn_orient_matrix_UB_13 0.0124030000
_diffrn_orient_matrix_UB_21 0.0331344000
_diffrn_orient_matrix_UB_22 -0.0208552000
_diffrn_orient_matrix_UB_23 -0.0305013000
_diffrn_orient_matrix_UB_31 0.0670302000
_diffrn_orient_matrix_UB_32 0.0060346000
_diffrn_orient_matrix_UB_33 0.0158831000
_diffrn_radiation_monochromator graphite
_diffrn_radiation_probe x-ray
_diffrn_radiation_type MoK\a
_diffrn_radiation_wavelength 0.71073
_diffrn_reflns_av_R_equivalents 0.0226
_diffrn_reflns_av_unetI/netI 0.0364
_diffrn_reflns_Laue_measured_fraction_full 0.994
_diffrn_reflns_Laue_measured_fraction_max 0.994
_diffrn_reflns_limit_h_max 10
_diffrn_reflns_limit_h_min -11
_diffrn_reflns_limit_k_max 11
_diffrn_reflns_limit_k_min -13
_diffrn_reflns_limit_l_max 24
_diffrn_reflns_limit_l_min -23
_diffrn_reflns_number 10241
_diffrn_reflns_point_group_measured_fraction_full 0.974
_diffrn_reflns_point_group_measured_fraction_max 0.965
_diffrn_reflns_theta_full 25.242
_diffrn_reflns_theta_max 26.367
_diffrn_reflns_theta_min 3.007
_diffrn_source 'Enhance (Mo) X-ray Source'
_exptl_absorpt_coefficient_mu 1.017
_exptl_absorpt_correction_T_max 1.00000
_exptl_absorpt_correction_T_min 0.87040
_exptl_absorpt_correction_type multi-scan
_exptl_absorpt_process_details
;
CrysAlisPro, Agilent Technologies,
Version 1.171.37.35 (release 13-08-2014 CrysAlis171 .NET)
(compiled Aug 13 2014,18:06:01)
Empirical absorption correction using spherical harmonics,
 implemented in SCALE3 ABSPACK scaling algorithm.
;
_exptl_crystal_density_diffrn 1.514
_exptl_crystal_density_method 'not measured'
_exptl_crystal_F_000 952
_exptl_crystal_size_max 0.35
_exptl_crystal_size_mid 0.3
_exptl_crystal_size_min 0.25
_refine_diff_density_max 0.368
_refine_diff_density_min -0.580
_refine_diff_density_rms 0.070
_refine_ls_abs_structure_details
;
 Flack x determined using 1145 quotients [(I+)-(I-)]/[(I+)+(I-)]
 (Parsons, Flack and Wagner, Acta Cryst. B69 (2013) 249-259).
;
_refine_ls_abs_structure_Flack -0.032(15)
_refine_ls_extinction_method none
_refine_ls_goodness_of_fit_ref 1.035
_refine_ls_hydrogen_treatment constr
_refine_ls_matrix_type full
_refine_ls_number_parameters 246
_refine_ls_number_reflns 4056
_refine_ls_number_restraints 0
_refine_ls_restrained_S_all 1.035
_refine_ls_R_factor_all 0.0522
_refine_ls_R_factor_gt 0.0356
_refine_ls_shift/su_max 0.001
_refine_ls_shift/su_mean 0.000
_refine_ls_structure_factor_coef Fsqd
_refine_ls_weighting_details 'w=1/[\s^2^(Fo^2^)+(0.0361P)^2^+0.7184P] where P=(Fo^2^+2Fc^2^)/3'
_refine_ls_weighting_scheme calc
_refine_ls_wR_factor_gt 0.0744
_refine_ls_wR_factor_ref 0.0825
_reflns_Friedel_coverage 0.702
_reflns_Friedel_fraction_full 0.947
_reflns_Friedel_fraction_max 0.927
_reflns_number_gt 3256
_reflns_number_total 4056
_reflns_threshold_expression 'I > 2\s(I)'
_cod_data_source_file c8cc03954b2.cif
_cod_data_source_block 180307_s4_yxf
_cod_depositor_comments 'Adding full bibliography for 7121947--7121948.cif.'
_cod_database_code 7121948
_shelx_shelxl_version_number 2014/7
_chemical_oxdiff_formula c12h12n2o3s1pd1
_shelx_space_group_comment
;
The symmetry employed for this shelxl refinement is uniquely defined
by the following loop, which should always be used as a source of
symmetry information in preference to the above space-group names.
They are only intended as comments.
;
_shelx_estimated_absorpt_t_max 0.785
_shelx_estimated_absorpt_t_min 0.717
_reflns_odcompleteness_completeness 99.17
_reflns_odcompleteness_iscentric 1
_reflns_odcompleteness_theta 26.32
_olex2_refinement_description
;
1. Fixed Uiso
 At 1.2 times of:
  All C(H) groups, All C(H,H) groups
 At 1.5 times of:
  All C(H,H,H) groups
2.a Secondary CH2 refined with riding coordinates:
 C20(H20A,H20B)
2.b Aromatic/amide H refined with riding coordinates:
 C3(H3), C4(H4), C5(H5), C6(H6), C8(H8), C9(H9), C10(H10), C11(H11), C12(H12),
 C13(H13), C14(H14), C15(H15), C16(H16), C17(H17)
2.c Idealised Me refined as rotating group:
 C21(H21A,H21B,H21C), C22(H22A,H22B,H22C)
;
_olex2_submission_special_instructions 'No special instructions were received'

loop_
_space_group_symop_operation_xyz
'x, y, z'
'-x+1/2, -y, z+1/2'
'x+1/2, -y+1/2, -z'
'-x, y+1/2, -z+1/2'

loop_
_atom_site_label
_atom_site_type_symbol
_atom_site_fract_x
_atom_site_fract_y
_atom_site_fract_z
_atom_site_U_iso_or_equiv
_atom_site_adp_type
_atom_site_occupancy
_atom_site_site_symmetry_order
_atom_site_calc_flag
_atom_site_refinement_flags_posn
Pd1 Pd 0.24663(5) 0.68210(4) 0.53534(2) 0.04718(14) Uani 1 1 d .
S1 S 0.34220(16) 0.81921(15) 0.61661(7) 0.0498(3) Uani 1 1 d .
O1 O 0.2618(9) 0.3579(4) 0.6277(3) 0.112(2) Uani 1 1 d .
N1 N 0.2188(6) 0.7984(5) 0.4541(2) 0.0611(15) Uani 1 1 d .
N2 N 0.2719(5) 0.5596(4) 0.6087(2) 0.0431(11) Uani 1 1 d .
C1 C 0.3691(6) 0.7114(5) 0.6828(3) 0.0463(14) Uani 1 1 d .
C2 C 0.3312(6) 0.5925(5) 0.6715(3) 0.0422(13) Uani 1 1 d .
C3 C 0.3569(7) 0.5133(6) 0.7274(3) 0.0550(16) Uani 1 1 d .
H3 H 0.3321 0.4333 0.7237 0.066 Uiso 1 1 calc R
C4 C 0.4182(8) 0.5551(9) 0.7868(3) 0.066(2) Uani 1 1 d .
H4 H 0.4355 0.5015 0.8224 0.079 Uiso 1 1 calc R
C5 C 0.4553(8) 0.6731(8) 0.7959(3) 0.070(2) Uani 1 1 d .
H5 H 0.4958 0.6991 0.8369 0.084 Uiso 1 1 calc R
C6 C 0.4306(7) 0.7506(7) 0.7430(3) 0.0608(18) Uani 1 1 d .
H6 H 0.4554 0.8305 0.7476 0.073 Uiso 1 1 calc R
C7 C 0.2022(6) 0.9079(5) 0.6503(3) 0.0450(14) Uani 1 1 d .
C8 C 0.1997(7) 1.0272(6) 0.6346(3) 0.0601(18) Uani 1 1 d .
H8 H 0.2719 1.0605 0.6083 0.072 Uiso 1 1 calc R
C9 C 0.0900(9) 1.0979(7) 0.6578(4) 0.074(2) Uani 1 1 d .
H9 H 0.0878 1.1785 0.6465 0.089 Uiso 1 1 calc R
C10 C -0.0148(8) 1.0503(8) 0.6969(4) 0.072(2) Uani 1 1 d .
H10 H -0.0904 1.0975 0.7108 0.087 Uiso 1 1 calc R
C11 C -0.0093(8) 0.9333(8) 0.7157(4) 0.076(2) Uani 1 1 d .
H11 H -0.0783 0.9021 0.7447 0.091 Uiso 1 1 calc R
C12 C 0.0981(7) 0.8606(6) 0.6919(4) 0.0634(18) Uani 1 1 d .
H12 H 0.1003 0.7803 0.7038 0.076 Uiso 1 1 calc R
C13 C 0.1436(8) 0.8968(7) 0.4597(4) 0.0664(18) Uani 1 1 d .
H13 H 0.0944 0.9106 0.5004 0.080 Uiso 1 1 calc R
C14 C 0.1348(8) 0.9806(8) 0.4074(5) 0.084(2) Uani 1 1 d .
H14 H 0.0832 1.0505 0.4133 0.101 Uiso 1 1 calc R
C15 C 0.2026(10) 0.9584(10) 0.3481(5) 0.103(3) Uani 1 1 d .
H15 H 0.1989 1.0135 0.3123 0.124 Uiso 1 1 calc R
C16 C 0.2753(12) 0.8571(11) 0.3406(4) 0.122(4) Uani 1 1 d .
H16 H 0.3216 0.8400 0.2995 0.147 Uiso 1 1 calc R
C17 C 0.2804(10) 0.7781(8) 0.3953(3) 0.096(3) Uani 1 1 d .
H17 H 0.3302 0.7071 0.3898 0.115 Uiso 1 1 calc R
C18 C 0.2394(8) 0.4460(5) 0.5924(3) 0.0591(15) Uani 1 1 d .
C19 C 0.1698(8) 0.4328(6) 0.5211(3) 0.0636(18) Uani 1 1 d .
C20 C 0.1913(12) 0.5409(7) 0.4786(4) 0.104(3) Uani 1 1 d .
H20A H 0.1046 0.5589 0.4540 0.125 Uiso 1 1 calc R
H20B H 0.2645 0.5254 0.4447 0.125 Uiso 1 1 calc R
C21 C 0.0118(10) 0.4264(14) 0.5367(7) 0.174(7) Uani 1 1 d .
H21A H -0.0258 0.5057 0.5401 0.261 Uiso 1 1 calc GR
H21B H -0.0026 0.3851 0.5794 0.261 Uiso 1 1 calc GR
H21C H -0.0355 0.3842 0.5003 0.261 Uiso 1 1 calc GR
C22 C 0.213(2) 0.3193(11) 0.4898(6) 0.229(10) Uani 1 1 d .
H22A H 0.1733 0.3134 0.4443 0.343 Uiso 1 1 calc GR
H22B H 0.1787 0.2543 0.5175 0.343 Uiso 1 1 calc GR
H22C H 0.3138 0.3158 0.4871 0.343 Uiso 1 1 calc GR

loop_
_atom_site_aniso_label
_atom_site_aniso_U_11
_atom_site_aniso_U_22
_atom_site_aniso_U_33
_atom_site_aniso_U_23
_atom_site_aniso_U_13
_atom_site_aniso_U_12
Pd1 0.0562(2) 0.0485(2) 0.0368(2) 0.00502(18) -0.0034(3) 0.0035(3)
S1 0.0540(8) 0.0483(8) 0.0470(7) 0.0044(7) 0.0036(7) -0.0038(8)
O1 0.194(7) 0.051(3) 0.091(3) 0.018(2) -0.064(5) -0.017(4)
N1 0.075(4) 0.066(4) 0.043(3) 0.010(2) -0.003(3) 0.000(3)
N2 0.048(3) 0.040(2) 0.042(2) 0.0035(18) -0.007(2) -0.005(2)
C1 0.045(3) 0.055(4) 0.039(3) 0.000(2) -0.001(3) 0.003(3)
C2 0.035(3) 0.052(4) 0.039(3) 0.004(2) 0.004(2) 0.005(3)
C3 0.056(4) 0.065(4) 0.044(3) 0.008(3) 0.001(3) 0.013(3)
C4 0.071(5) 0.083(6) 0.043(3) 0.014(4) -0.005(3) 0.018(5)
C5 0.076(5) 0.087(6) 0.047(4) -0.009(4) -0.012(3) 0.012(5)
C6 0.064(4) 0.065(5) 0.053(4) -0.008(3) -0.008(3) 0.000(4)
C7 0.052(3) 0.044(3) 0.039(3) -0.005(2) -0.003(2) -0.007(3)
C8 0.077(5) 0.052(4) 0.052(3) 0.009(3) -0.005(3) -0.007(3)
C9 0.096(6) 0.047(4) 0.080(5) -0.003(4) -0.018(5) 0.009(4)
C10 0.074(5) 0.067(5) 0.076(5) -0.015(4) -0.002(4) 0.009(5)
C11 0.060(4) 0.077(6) 0.090(5) 0.002(4) 0.016(4) 0.003(4)
C12 0.064(4) 0.046(4) 0.081(5) 0.009(3) 0.011(4) -0.001(3)
C13 0.066(4) 0.066(5) 0.067(4) 0.012(4) -0.015(4) -0.002(4)
C14 0.067(5) 0.080(6) 0.104(6) 0.029(5) -0.025(5) 0.003(4)
C15 0.096(7) 0.131(8) 0.082(6) 0.061(6) -0.009(5) -0.001(6)
C16 0.126(9) 0.169(10) 0.071(5) 0.054(6) 0.019(6) 0.023(9)
C17 0.125(8) 0.106(6) 0.057(4) 0.021(4) 0.026(5) 0.023(6)
C18 0.061(4) 0.056(4) 0.060(3) 0.008(3) -0.012(4) -0.011(4)
C19 0.076(4) 0.044(4) 0.070(4) -0.001(3) -0.028(4) 0.000(3)
C20 0.170(10) 0.075(5) 0.068(5) -0.005(4) -0.046(5) -0.012(6)
C21 0.089(7) 0.257(18) 0.174(11) 0.091(12) -0.057(7) -0.070(9)
C22 0.44(3) 0.131(10) 0.112(8) -0.052(7) -0.115(12) 0.130(16)

loop_
_atom_type_symbol
_atom_type_description
_atom_type_scat_dispersion_real
_atom_type_scat_dispersion_imag
_atom_type_scat_source
C C 0.0033 0.0016 'International Tables Vol C Tables 4.2.6.8 and 6.1.1.4'
H H 0.0000 0.0000 'International Tables Vol C Tables 4.2.6.8 and 6.1.1.4'
N N 0.0061 0.0033 'International Tables Vol C Tables 4.2.6.8 and 6.1.1.4'
O O 0.0106 0.0060 'International Tables Vol C Tables 4.2.6.8 and 6.1.1.4'
Pd Pd -0.9988 1.0072 'International Tables Vol C Tables 4.2.6.8 and 6.1.1.4'
S S 0.1246 0.1234 'International Tables Vol C Tables 4.2.6.8 and 6.1.1.4'

loop_
_geom_angle_atom_site_label_1
_geom_angle_atom_site_label_2
_geom_angle_atom_site_label_3
_geom_angle
N1 Pd1 S1 98.46(16)
N2 Pd1 S1 85.75(13)
N2 Pd1 N1 175.62(19)
N2 Pd1 C20 83.1(3)
C20 Pd1 S1 167.5(2)
C20 Pd1 N1 92.6(3)
C1 S1 Pd1 95.4(2)
C7 S1 Pd1 108.76(18)
C7 S1 C1 102.7(3)
C13 N1 Pd1 122.3(4)
C17 N1 Pd1 120.2(5)
C17 N1 C13 117.4(6)
C2 N2 Pd1 119.4(4)
C18 N2 Pd1 117.1(3)
C18 N2 C2 123.3(4)
C2 C1 S1 119.8(4)
C6 C1 S1 117.1(5)
C6 C1 C2 123.1(5)
N2 C2 C1 119.6(5)
N2 C2 C3 124.8(5)
C1 C2 C3 115.6(5)
C4 C3 C2 120.0(6)
C3 C4 C5 122.8(6)
C6 C5 C4 118.0(6)
C5 C6 C1 120.5(7)
C8 C7 S1 118.4(5)
C8 C7 C12 119.5(6)
C12 C7 S1 122.1(5)
C7 C8 C9 119.9(7)
C10 C9 C8 120.4(7)
C9 C10 C11 120.0(7)
C10 C11 C12 120.4(8)
C7 C12 C11 119.6(7)
N1 C13 C14 122.6(7)
C15 C14 C13 118.4(8)
C16 C15 C14 119.8(8)
C15 C16 C17 118.6(8)
N1 C17 C16 123.0(8)
O1 C18 N2 126.4(6)
O1 C18 C19 120.0(6)
N2 C18 C19 113.6(5)
C20 C19 C18 111.3(6)
C20 C19 C21 106.5(8)
C21 C19 C18 104.2(7)
C22 C19 C18 109.8(6)
C22 C19 C20 116.2(9)
C22 C19 C21 108.2(11)
C19 C20 Pd1 112.2(5)

loop_
_geom_bond_atom_site_label_1
_geom_bond_atom_site_label_2
_geom_bond_distance
Pd1 S1 2.3804(16)
Pd1 N1 2.062(5)
Pd1 N2 1.992(4)
Pd1 C20 1.998(8)
S1 C1 1.782(6)
S1 C7 1.780(6)
O1 C18 1.221(7)
N1 C13 1.318(8)
N1 C17 1.302(8)
N2 C2 1.392(7)
N2 C18 1.347(7)
C1 C2 1.397(8)
C1 C6 1.377(8)
C2 C3 1.422(7)
C3 C4 1.372(9)
C4 C5 1.380(12)
C5 C6 1.366(9)
C7 C8 1.372(8)
C7 C12 1.379(8)
C8 C9 1.381(9)
C9 C10 1.358(11)
C10 C11 1.362(12)
C11 C12 1.382(10)
C13 C14 1.385(9)
C14 C15 1.341(11)
C15 C16 1.336(13)
C16 C17 1.383(10)
C18 C19 1.540(8)
C19 C20 1.480(10)
C19 C21 1.526(12)
C19 C22 1.466(11)

loop_
_geom_torsion_atom_site_label_1
_geom_torsion_atom_site_label_2
_geom_torsion_atom_site_label_3
_geom_torsion_atom_site_label_4
_geom_torsion
Pd1 S1 C1 C2 -0.6(5)
Pd1 S1 C1 C6 177.9(4)
Pd1 S1 C7 C8 -112.8(4)
Pd1 S1 C7 C12 67.8(5)
Pd1 N1 C13 C14 174.0(5)
Pd1 N1 C17 C16 -174.7(8)
Pd1 N2 C2 C1 1.5(7)
Pd1 N2 C2 C3 -178.9(4)
Pd1 N2 C18 O1 171.8(8)
Pd1 N2 C18 C19 -7.2(8)
S1 C1 C2 N2 -0.4(7)
S1 C1 C2 C3 179.9(4)
S1 C1 C6 C5 -179.6(5)
S1 C7 C8 C9 177.7(5)
S1 C7 C12 C11 -178.9(5)
O1 C18 C19 C20 -162.7(9)
O1 C18 C19 C21 83.0(10)
O1 C18 C19 C22 -32.6(14)
N1 C13 C14 C15 1.9(12)
N2 C2 C3 C4 178.9(6)
N2 C18 C19 C20 16.4(9)
N2 C18 C19 C21 -97.9(9)
N2 C18 C19 C22 146.4(11)
C1 S1 C7 C8 147.0(5)
C1 S1 C7 C12 -32.4(6)
C1 C2 C3 C4 -1.5(8)
C2 N2 C18 O1 -3.2(12)
C2 N2 C18 C19 177.8(5)
C2 C1 C6 C5 -1.2(10)
C2 C3 C4 C5 1.1(10)
C3 C4 C5 C6 -0.6(11)
C4 C5 C6 C1 0.7(10)
C6 C1 C2 N2 -178.8(5)
C6 C1 C2 C3 1.6(8)
C7 S1 C1 C2 110.0(5)
C7 S1 C1 C6 -71.5(5)
C7 C8 C9 C10 0.8(10)
C8 C7 C12 C11 1.7(10)
C8 C9 C10 C11 2.6(11)
C9 C10 C11 C12 -3.8(12)
C10 C11 C12 C7 1.7(12)
C12 C7 C8 C9 -2.9(9)
C13 N1 C17 C16 3.0(13)
C13 C14 C15 C16 0.4(14)
C14 C15 C16 C17 -1.0(15)
C15 C16 C17 N1 -0.7(16)
C17 N1 C13 C14 -3.6(10)
C18 N2 C2 C1 176.4(6)
C18 N2 C2 C3 -4.0(9)
C18 C19 C20 Pd1 -17.9(9)
C21 C19 C20 Pd1 95.0(9)
C22 C19 C20 Pd1 -144.5(10)
